data_4022852
loop_
_publ_author_name
'Jovina M. Sorbetti'
'Kristen N. Clary'
'Danica A. Rankic'
'Jeremy E. Wulff'
'Masood Parvez'
'Thomas G. Back'

_publ_contact_author
;
    Masood Parvez
    Department of Chemistry
    University of Calgary
    2500 University Drive N.W.
    Calgary, Alberta, Canada T2N 1N4  
;
_publ_contact_author_email ' parvez@ucalgary.ca '
_publ_contact_author_fax ' (403)289-9488 '
_publ_contact_author_phone ' (403)220-5348 '
_publ_section_title
;
 Aza-Morita-Baylis-Hillman Reactions and Cyclizations of Conjugated
 Dienes Activated by Sulfone, Ester, and Keto Groups
;
_journal_name_full 'Journal of Organic Chemistry'
_journal_page_first 3326
_journal_page_last 3331
_journal_paper_doi 10.1021/jo062655+
_journal_volume 72
_journal_year 2007
_chemical_formula_sum 'C24 H23 N O4 S2'
_chemical_formula_weight 453.55
_chemical_name_systematic
;
 ?
;
_space_group_IT_number 14
_symmetry_cell_setting monoclinic
_symmetry_space_group_name_Hall '-P 2yn'
_symmetry_space_group_name_H-M 'P 1 21/n 1'
_atom_sites_solution_hydrogens geom
_atom_sites_solution_primary direct
_atom_sites_solution_secondary difmap
_audit_creation_method SHELXL-97
_cell_angle_alpha 90.00
_cell_angle_beta 106.329(15)
_cell_angle_gamma 90.00
_cell_formula_units_Z 4
_cell_length_a 10.798(3)
_cell_length_b 16.267(5)
_cell_length_c 13.239(3)
_cell_measurement_reflns_used 9572
_cell_measurement_temperature 173(2)
_cell_measurement_theta_max 27.5
_cell_measurement_theta_min 3.3
_cell_volume 2231.6(11)
_computing_cell_refinement 'HKL DENZO (Otwinowski & Minor, 1997)'
_computing_data_collection 'COLLECT (Hooft, 1998)'
_computing_data_reduction 'SCALEPACK (Otwinowski & Minor, 1997)'
_computing_molecular_graphics 'ORTEPII (Johnson, 1976)'
_computing_publication_material 'SHELXL-97 (Sheldrick, 1997)'
_computing_structure_refinement 'SHELXL-97 (Sheldrick, 1997)'
_computing_structure_solution 'SAPI91 (Fan, 1991)'
_diffrn_ambient_temperature 173(2)
_diffrn_measured_fraction_theta_full 0.996
_diffrn_measured_fraction_theta_max 0.996
_diffrn_measurement_device_type 'Nonius KappaCCD'
_diffrn_measurement_method ' \w and \f '
_diffrn_radiation_monochromator graphite
_diffrn_radiation_source 'fine-focus sealed tube'
_diffrn_radiation_type MoK\a
_diffrn_radiation_wavelength 0.71073
_diffrn_reflns_av_R_equivalents 0.0332
_diffrn_reflns_av_sigmaI/netI 0.0474
_diffrn_reflns_limit_h_max 13
_diffrn_reflns_limit_h_min -13
_diffrn_reflns_limit_k_max 21
_diffrn_reflns_limit_k_min -20
_diffrn_reflns_limit_l_max 17
_diffrn_reflns_limit_l_min -17
_diffrn_reflns_number 9572
_diffrn_reflns_theta_full 27.45
_diffrn_reflns_theta_max 27.45
_diffrn_reflns_theta_min 3.31
_exptl_absorpt_coefficient_mu 0.270
_exptl_absorpt_correction_T_max 0.9581
_exptl_absorpt_correction_T_min 0.9481
_exptl_absorpt_correction_type multi-scan
_exptl_absorpt_process_details 'SORTAV: (Blessing, 1997)'
_exptl_crystal_colour colorless
_exptl_crystal_density_diffrn 1.350
_exptl_crystal_density_method 'not measured'
_exptl_crystal_description prism
_exptl_crystal_F_000 952
_exptl_crystal_size_max 0.20
_exptl_crystal_size_mid 0.18
_exptl_crystal_size_min 0.16
_refine_diff_density_max 0.306
_refine_diff_density_min -0.400
_refine_diff_density_rms 0.054
_refine_ls_extinction_method none
_refine_ls_goodness_of_fit_ref 1.023
_refine_ls_hydrogen_treatment mixed
_refine_ls_matrix_type full
_refine_ls_number_parameters 283
_refine_ls_number_reflns 5079
_refine_ls_number_restraints 0
_refine_ls_restrained_S_all 1.023
_refine_ls_R_factor_all 0.0665
_refine_ls_R_factor_gt 0.0420
_refine_ls_shift/su_max 0.001
_refine_ls_shift/su_mean 0.000
_refine_ls_structure_factor_coef Fsqd
_refine_ls_weighting_details 'calc w=1/[\s^2^(Fo^2^)+(0.0480P)^2^+1.0400P] where P=(Fo^2^+2Fc^2^)/3'
_refine_ls_weighting_scheme calc
_refine_ls_wR_factor_gt 0.0973
_refine_ls_wR_factor_ref 0.1101
_reflns_number_gt 3766
_reflns_number_total 5079
_reflns_threshold_expression >2sigma(I)
_cod_data_source_file jo062655+rom20061226_030716.cif
_cod_data_source_block Compound_I
_cod_depositor_comments
;
The following automatic conversions were performed:
'_symmetry_cell_setting' value 'Monoclinic' changed to 'monoclinic'
according to '/home/saulius/struct/CIF-dictionaries/cif_core.dic'
dictionary named 'cif_core.dic' version 2.4.1 from
2010-06-29.

'_exptl_absorpt_correction_type' value 'Multi-scan' changed
to 'multi-scan' according to
'/home/saulius/struct/CIF-dictionaries/cif_core.dic' dictionary named
'cif_core.dic' version 2.4.1 from 2010-06-29.

Automatic conversion script
Id: cif_fix_enum 1527 2010-12-29 10:47:43Z saulius 
;
_cod_original_sg_symbol_H-M 'P 21/n'
_cod_database_code 4022852

loop_
_symmetry_equiv_pos_as_xyz
'x, y, z'
'-x+1/2, y+1/2, -z+1/2'
'-x, -y, -z'
'x-1/2, -y-1/2, z-1/2'

loop_
_atom_site_label
_atom_site_type_symbol
_atom_site_fract_x
_atom_site_fract_y
_atom_site_fract_z
_atom_site_U_iso_or_equiv
_atom_site_adp_type
_atom_site_occupancy
_atom_site_symmetry_multiplicity
_atom_site_calc_flag
_atom_site_refinement_flags
S1 S 0.32734(5) 0.20345(3) 0.41045(4) 0.02882(14) Uani 1 1 d .
S2 S 0.36576(5) 0.11442(3) 0.74307(3) 0.02552(13) Uani 1 1 d .
O1 O 0.32822(16) 0.29046(9) 0.39221(12) 0.0421(4) Uani 1 1 d .
O2 O 0.44727(12) 0.16493(11) 0.46869(11) 0.0392(4) Uani 1 1 d .
O3 O 0.29072(15) 0.05598(8) 0.78107(11) 0.0363(4) Uani 1 1 d .
O4 O 0.50267(14) 0.11861(10) 0.78973(11) 0.0394(4) Uani 1 1 d .
N1 N 0.35001(16) 0.09483(10) 0.61993(12) 0.0244(3) Uani 1 1 d .
H1 H 0.411(2) 0.1131(13) 0.6002(17) 0.029 Uiso 1 1 d .
C1 C -0.0461(2) 0.30472(17) 0.53569(19) 0.0502(6) Uani 1 1 d .
H1A H -0.0298 0.3553 0.5059 0.060 Uiso 1 1 calc R
H1B H -0.1123 0.3014 0.5701 0.060 Uiso 1 1 calc R
C2 C 0.0230(2) 0.23899(14) 0.52926(16) 0.0346(5) Uani 1 1 d .
H2 H 0.0055 0.1888 0.5594 0.042 Uiso 1 1 calc R
C3 C 0.12487(18) 0.24121(12) 0.47752(14) 0.0275(4) Uani 1 1 d .
H3 H 0.1302 0.2893 0.4381 0.033 Uiso 1 1 calc R
C4 C 0.21212(17) 0.18231(12) 0.47972(13) 0.0227(4) Uani 1 1 d .
C5 C 0.22404(17) 0.10152(11) 0.53968(13) 0.0216(4) Uani 1 1 d .
H5 H 0.1565 0.1021 0.5781 0.026 Uiso 1 1 calc R
C6 C 0.19662(17) 0.02713(11) 0.46665(14) 0.0230(4) Uani 1 1 d .
C7 C 0.07827(18) 0.02437(13) 0.38905(15) 0.0292(4) Uani 1 1 d .
H7 H 0.0173 0.0673 0.3846 0.035 Uiso 1 1 calc R
C8 C 0.0492(2) -0.04034(13) 0.31867(16) 0.0347(5) Uani 1 1 d .
H8 H -0.0316 -0.0416 0.2662 0.042 Uiso 1 1 calc R
C9 C 0.1373(2) -0.10341(14) 0.32418(16) 0.0364(5) Uani 1 1 d .
H9 H 0.1181 -0.1473 0.2749 0.044 Uiso 1 1 calc R
C10 C 0.2534(2) -0.10169(13) 0.40226(17) 0.0349(5) Uani 1 1 d .
H10 H 0.3134 -0.1454 0.4076 0.042 Uiso 1 1 calc R
C11 C 0.28319(19) -0.03673(12) 0.47295(15) 0.0283(4) Uani 1 1 d .
H11 H 0.3635 -0.0361 0.5260 0.034 Uiso 1 1 calc R
C12 C 0.27570(18) 0.15388(12) 0.28768(14) 0.0264(4) Uani 1 1 d .
C13 C 0.17989(18) 0.18989(13) 0.20728(15) 0.0296(4) Uani 1 1 d .
H13 H 0.1431 0.2410 0.2182 0.036 Uiso 1 1 calc R
C14 C 0.13869(19) 0.15034(14) 0.11106(15) 0.0337(5) Uani 1 1 d .
H14 H 0.0729 0.1747 0.0559 0.040 Uiso 1 1 calc R
C15 C 0.1920(2) 0.07527(14) 0.09347(15) 0.0320(5) Uani 1 1 d .
C16 C 0.2876(2) 0.04101(14) 0.17503(16) 0.0357(5) Uani 1 1 d .
H16 H 0.3248 -0.0100 0.1642 0.043 Uiso 1 1 calc R
C17 C 0.3303(2) 0.07937(14) 0.27197(16) 0.0336(5) Uani 1 1 d .
H17 H 0.3961 0.0550 0.3271 0.040 Uiso 1 1 calc R
C18 C 0.1495(3) 0.03327(17) -0.01222(18) 0.0483(6) Uani 1 1 d .
H18A H 0.0815 0.0659 -0.0602 0.073 Uiso 0.50 1 calc PR
H18B H 0.1161 -0.0216 -0.0039 0.073 Uiso 0.50 1 calc PR
H18C H 0.2232 0.0282 -0.0413 0.073 Uiso 0.50 1 calc PR
H18D H 0.1990 -0.0175 -0.0100 0.073 Uiso 0.50 1 calc PR
H18E H 0.1645 0.0699 -0.0664 0.073 Uiso 0.50 1 calc PR
H18F H 0.0574 0.0201 -0.0290 0.073 Uiso 0.50 1 calc PR
C19 C 0.29838(18) 0.21169(11) 0.75296(14) 0.0230(4) Uani 1 1 d .
C20 C 0.34278(19) 0.28037(12) 0.71144(15) 0.0289(4) Uani 1 1 d .
H20 H 0.4070 0.2749 0.6754 0.035 Uiso 1 1 calc R
C21 C 0.2922(2) 0.35697(13) 0.72316(17) 0.0361(5) Uani 1 1 d .
H21 H 0.3208 0.4043 0.6941 0.043 Uiso 1 1 calc R
C22 C 0.2003(2) 0.36434(13) 0.77712(18) 0.0393(5) Uani 1 1 d .
H22 H 0.1662 0.4170 0.7854 0.047 Uiso 1 1 calc R
C23 C 0.1574(2) 0.29609(14) 0.81906(18) 0.0390(5) Uani 1 1 d .
H23 H 0.0948 0.3020 0.8567 0.047 Uiso 1 1 calc R
C24 C 0.2053(2) 0.21900(12) 0.80651(16) 0.0300(4) Uani 1 1 d .
H24 H 0.1749 0.1717 0.8342 0.036 Uiso 1 1 calc R

loop_
_atom_site_aniso_label
_atom_site_aniso_U_11
_atom_site_aniso_U_22
_atom_site_aniso_U_33
_atom_site_aniso_U_23
_atom_site_aniso_U_13
_atom_site_aniso_U_12
S1 0.0253(3) 0.0360(3) 0.0262(2) 0.0023(2) 0.00887(19) -0.0041(2)
S2 0.0309(3) 0.0230(2) 0.0199(2) -0.00213(18) 0.00264(18) 0.00565(19)
O1 0.0540(10) 0.0343(9) 0.0410(9) 0.0016(7) 0.0182(7) -0.0152(7)
O2 0.0197(7) 0.0678(11) 0.0297(7) 0.0054(7) 0.0064(6) 0.0012(7)
O3 0.0603(10) 0.0215(7) 0.0302(7) 0.0029(6) 0.0179(7) 0.0029(7)
O4 0.0311(8) 0.0453(9) 0.0325(8) -0.0120(7) -0.0062(6) 0.0142(7)
N1 0.0223(8) 0.0292(9) 0.0203(7) -0.0030(7) 0.0035(6) 0.0032(7)
C1 0.0465(14) 0.0632(17) 0.0428(13) 0.0062(12) 0.0154(11) 0.0269(13)
C2 0.0302(11) 0.0439(13) 0.0298(10) 0.0051(9) 0.0088(8) 0.0122(9)
C3 0.0299(10) 0.0275(10) 0.0227(9) 0.0020(8) 0.0033(8) 0.0030(8)
C4 0.0214(9) 0.0265(10) 0.0198(8) -0.0003(7) 0.0054(7) -0.0007(7)
C5 0.0195(9) 0.0245(9) 0.0203(8) 0.0006(7) 0.0046(7) 0.0030(7)
C6 0.0255(9) 0.0232(9) 0.0209(8) -0.0001(7) 0.0077(7) -0.0008(8)
C7 0.0234(10) 0.0328(11) 0.0292(10) -0.0025(9) 0.0040(8) 0.0003(8)
C8 0.0324(11) 0.0400(12) 0.0280(10) -0.0043(9) 0.0021(8) -0.0065(9)
C9 0.0443(13) 0.0330(11) 0.0320(11) -0.0099(9) 0.0111(9) -0.0062(10)
C10 0.0387(12) 0.0283(11) 0.0381(11) -0.0054(9) 0.0112(9) 0.0033(9)
C11 0.0269(10) 0.0285(10) 0.0280(9) -0.0028(8) 0.0050(8) 0.0015(8)
C12 0.0246(10) 0.0342(11) 0.0231(9) 0.0049(8) 0.0111(7) 0.0013(8)
C13 0.0261(10) 0.0339(11) 0.0301(10) 0.0067(9) 0.0101(8) 0.0041(8)
C14 0.0273(10) 0.0448(13) 0.0281(10) 0.0072(9) 0.0063(8) 0.0015(9)
C15 0.0356(11) 0.0369(11) 0.0283(10) 0.0009(9) 0.0165(9) -0.0058(9)
C16 0.0435(12) 0.0329(11) 0.0376(11) 0.0033(9) 0.0229(10) 0.0074(9)
C17 0.0331(11) 0.0400(12) 0.0303(10) 0.0092(9) 0.0134(9) 0.0096(9)
C18 0.0549(15) 0.0602(16) 0.0354(12) -0.0100(12) 0.0217(11) -0.0140(13)
C19 0.0242(9) 0.0221(9) 0.0211(8) -0.0035(7) 0.0039(7) 0.0013(7)
C20 0.0295(10) 0.0279(10) 0.0302(10) -0.0024(8) 0.0098(8) -0.0039(8)
C21 0.0456(13) 0.0220(10) 0.0397(11) -0.0002(9) 0.0103(10) -0.0069(9)
C22 0.0506(14) 0.0241(10) 0.0450(12) -0.0049(9) 0.0163(11) 0.0076(10)
C23 0.0446(13) 0.0358(12) 0.0432(12) -0.0033(10) 0.0231(10) 0.0078(10)
C24 0.0354(11) 0.0263(10) 0.0303(10) 0.0007(8) 0.0125(8) 0.0010(8)

loop_
_atom_type_symbol
_atom_type_description
_atom_type_scat_dispersion_real
_atom_type_scat_dispersion_imag
_atom_type_scat_source
C C 0.0033 0.0016 'International Tables Vol C Tables 4.2.6.8 and 6.1.1.4'
H H 0.0000 0.0000 'International Tables Vol C Tables 4.2.6.8 and 6.1.1.4'
N N 0.0061 0.0033 'International Tables Vol C Tables 4.2.6.8 and 6.1.1.4'
S S 0.1246 0.1234 'International Tables Vol C Tables 4.2.6.8 and 6.1.1.4'
O O 0.0106 0.0060 'International Tables Vol C Tables 4.2.6.8 and 6.1.1.4'

loop_
_geom_angle_atom_site_label_1
_geom_angle_atom_site_label_2
_geom_angle_atom_site_label_3
_geom_angle
O1 S1 O2 117.90(10)
O1 S1 C12 108.16(9)
O2 S1 C12 107.28(9)
O1 S1 C4 108.46(9)
O2 S1 C4 107.02(9)
C12 S1 C4 107.61(9)
O3 S2 O4 119.84(10)
O3 S2 N1 108.26(9)
O4 S2 N1 104.26(9)
O3 S2 C19 106.52(9)
O4 S2 C19 108.81(9)
N1 S2 C19 108.80(8)
C5 N1 S2 121.59(13)
C5 N1 H1 113.5(15)
S2 N1 H1 112.2(15)
C2 C1 H1A 120.0
C2 C1 H1B 120.0
H1A C1 H1B 120.0
C1 C2 C3 121.9(2)
C1 C2 H2 119.1
C3 C2 H2 119.1
C4 C3 C2 126.48(19)
C4 C3 H3 116.8
C2 C3 H3 116.8
C3 C4 C5 125.83(17)
C3 C4 S1 116.21(15)
C5 C4 S1 117.91(13)
N1 C5 C4 111.40(15)
N1 C5 C6 111.91(14)
C4 C5 C6 112.43(14)
N1 C5 H5 106.9
C4 C5 H5 106.9
C6 C5 H5 106.9
C11 C6 C7 118.86(17)
C11 C6 C5 123.36(16)
C7 C6 C5 117.78(16)
C8 C7 C6 120.50(19)
C8 C7 H7 119.7
C6 C7 H7 119.7
C7 C8 C9 120.36(19)
C7 C8 H8 119.8
C9 C8 H8 119.8
C10 C9 C8 119.26(19)
C10 C9 H9 120.4
C8 C9 H9 120.4
C9 C10 C11 120.57(19)
C9 C10 H10 119.7
C11 C10 H10 119.7
C6 C11 C10 120.42(18)
C6 C11 H11 119.8
C10 C11 H11 119.8
C13 C12 C17 120.63(18)
C13 C12 S1 119.31(16)
C17 C12 S1 120.06(15)
C14 C13 C12 119.14(19)
C14 C13 H13 120.4
C12 C13 H13 120.4
C13 C14 C15 121.26(19)
C13 C14 H14 119.4
C15 C14 H14 119.4
C16 C15 C14 118.28(19)
C16 C15 C18 120.5(2)
C14 C15 C18 121.2(2)
C17 C16 C15 121.5(2)
C17 C16 H16 119.2
C15 C16 H16 119.2
C16 C17 C12 119.18(19)
C16 C17 H17 120.4
C12 C17 H17 120.4
C15 C18 H18A 109.5
C15 C18 H18B 109.5
H18A C18 H18B 109.5
C15 C18 H18C 109.5
H18A C18 H18C 109.5
H18B C18 H18C 109.5
C15 C18 H18D 109.5
H18A C18 H18D 141.1
H18B C18 H18D 56.3
H18C C18 H18D 56.3
C15 C18 H18E 109.5
H18A C18 H18E 56.3
H18B C18 H18E 141.1
H18C C18 H18E 56.3
H18D C18 H18E 109.5
C15 C18 H18F 109.5
H18A C18 H18F 56.3
H18B C18 H18F 56.3
H18C C18 H18F 141.1
H18D C18 H18F 109.5
H18E C18 H18F 109.5
C24 C19 C20 120.88(18)
C24 C19 S2 119.23(15)
C20 C19 S2 119.83(15)
C21 C20 C19 119.23(19)
C21 C20 H20 120.4
C19 C20 H20 120.4
C22 C21 C20 119.9(2)
C22 C21 H21 120.1
C20 C21 H21 120.1
C23 C22 C21 120.7(2)
C23 C22 H22 119.7
C21 C22 H22 119.7
C22 C23 C24 120.1(2)
C22 C23 H23 119.9
C24 C23 H23 119.9
C23 C24 C19 119.19(19)
C23 C24 H24 120.4
C19 C24 H24 120.4

loop_
_geom_bond_atom_site_label_1
_geom_bond_atom_site_label_2
_geom_bond_distance
S1 O1 1.4363(16)
S1 O2 1.4501(15)
S1 C12 1.759(2)
S1 C4 1.7744(19)
S2 O3 1.4291(15)
S2 O4 1.4347(15)
S2 N1 1.6224(16)
S2 C19 1.7617(19)
N1 C5 1.476(2)
N1 H1 0.83(2)
C1 C2 1.321(3)
C1 H1A 0.9500
C1 H1B 0.9500
C2 C3 1.451(3)
C2 H2 0.9500
C3 C4 1.338(3)
C3 H3 0.9500
C4 C5 1.522(3)
C5 C6 1.525(3)
C5 H5 1.0000
C6 C11 1.384(3)
C6 C7 1.397(3)
C7 C8 1.382(3)
C7 H7 0.9500
C8 C9 1.387(3)
C8 H8 0.9500
C9 C10 1.383(3)
C9 H9 0.9500
C10 C11 1.388(3)
C10 H10 0.9500
C11 H11 0.9500
C12 C13 1.388(3)
C12 C17 1.389(3)
C13 C14 1.384(3)
C13 H13 0.9500
C14 C15 1.397(3)
C14 H14 0.9500
C15 C16 1.384(3)
C15 C18 1.508(3)
C16 C17 1.384(3)
C16 H16 0.9500
C17 H17 0.9500
C18 H18A 0.9800
C18 H18B 0.9800
C18 H18C 0.9800
C18 H18D 0.9800
C18 H18E 0.9800
C18 H18F 0.9800
C19 C24 1.388(3)
C19 C20 1.389(3)
C20 C21 1.386(3)
C20 H20 0.9500
C21 C22 1.382(3)
C21 H21 0.9500
C22 C23 1.378(3)
C22 H22 0.9500
C23 C24 1.384(3)
C23 H23 0.9500
C24 H24 0.9500

loop_
_geom_hbond_atom_site_label_D
_geom_hbond_atom_site_label_H
_geom_hbond_atom_site_label_A
_geom_hbond_distance_DH
_geom_hbond_distance_HA
_geom_hbond_distance_DA
_geom_hbond_angle_DHA
N1 H1 O2 0.83(2) 2.07(2) 2.756(2) 140(2)

loop_
_geom_torsion_atom_site_label_1
_geom_torsion_atom_site_label_2
_geom_torsion_atom_site_label_3
_geom_torsion_atom_site_label_4
_geom_torsion
O3 S2 N1 C5 63.52(17)
O4 S2 N1 C5 -167.84(14)
C19 S2 N1 C5 -51.86(17)
C1 C2 C3 C4 169.7(2)
C2 C3 C4 C5 -1.7(3)
C2 C3 C4 S1 -178.88(16)
O1 S1 C4 C3 17.63(18)
O2 S1 C4 C3 145.81(15)
C12 S1 C4 C3 -99.16(16)
O1 S1 C4 C5 -159.83(13)
O2 S1 C4 C5 -31.65(16)
C12 S1 C4 C5 83.38(15)
S2 N1 C5 C4 99.65(17)
S2 N1 C5 C6 -133.52(14)
C3 C4 C5 N1 -118.1(2)
S1 C4 C5 N1 59.08(18)
C3 C4 C5 C6 115.4(2)
S1 C4 C5 C6 -67.46(18)
N1 C5 C6 C11 -2.8(2)
C4 C5 C6 C11 123.51(19)
N1 C5 C6 C7 177.91(16)
C4 C5 C6 C7 -55.8(2)
C11 C6 C7 C8 -1.1(3)
C5 C6 C7 C8 178.25(18)
C6 C7 C8 C9 0.0(3)
C7 C8 C9 C10 1.4(3)
C8 C9 C10 C11 -1.5(3)
C7 C6 C11 C10 1.0(3)
C5 C6 C11 C10 -178.37(18)
C9 C10 C11 C6 0.4(3)
O1 S1 C12 C13 -37.36(18)
O2 S1 C12 C13 -165.52(15)
C4 S1 C12 C13 79.62(17)
O1 S1 C12 C17 142.86(16)
O2 S1 C12 C17 14.70(18)
C4 S1 C12 C17 -100.16(17)
C17 C12 C13 C14 0.3(3)
S1 C12 C13 C14 -179.43(15)
C12 C13 C14 C15 -0.2(3)
C13 C14 C15 C16 0.0(3)
C13 C14 C15 C18 -178.4(2)
C14 C15 C16 C17 0.1(3)
C18 C15 C16 C17 178.5(2)
C15 C16 C17 C12 0.1(3)
C13 C12 C17 C16 -0.3(3)
S1 C12 C17 C16 179.50(16)
O3 S2 C19 C24 9.55(18)
O4 S2 C19 C24 -120.94(16)
N1 S2 C19 C24 126.05(16)
O3 S2 C19 C20 -173.31(15)
O4 S2 C19 C20 56.20(17)
N1 S2 C19 C20 -56.80(17)
C24 C19 C20 C21 -0.6(3)
S2 C19 C20 C21 -177.65(15)
C19 C20 C21 C22 1.0(3)
C20 C21 C22 C23 -0.4(3)
C21 C22 C23 C24 -0.7(4)
C22 C23 C24 C19 1.1(3)
C20 C19 C24 C23 -0.5(3)
S2 C19 C24 C23 176.60(16)
